data_7118615
loop_
_publ_author_name
'Fern\'andez-Gallardo, Jacob'
'Elie, Benelita T.'
'Sana\'u, Mercedes'
'Contel, Mar\'ia'

_publ_section_title
;
 Versatile synthesis of cationic N-heterocyclic carbene-gold(i) complexes
 containing a second ancillary ligand. Design of heterobimetallic
 ruthenium-gold anticancer agents.
;
_journal_issue 15
_journal_name_full 'Chemical communications (Cambridge, England)'
_journal_page_first 3155
_journal_page_last 3158
_journal_paper_doi 10.1039/c5cc09718e
_journal_volume 52
_journal_year 2016
_chemical_formula_sum 'C57 H62 Au Cl5 N2 O4 P2 Ru'
_chemical_formula_weight 1376.31
_chemical_name_systematic
; 
 ? 
;
_space_group_IT_number 14
_symmetry_cell_setting monoclinic
_symmetry_space_group_name_Hall '-P 2yn'
_symmetry_space_group_name_H-M 'P 1 21/n 1'
_atom_sites_solution_hydrogens geom
_atom_sites_solution_primary direct
_atom_sites_solution_secondary difmap
_audit_creation_method SHELXL-97
_audit_update_record
;
2015-11-11 deposited with the CCDC.
2016-01-14 downloaded from the CCDC.
;
_cell_angle_alpha 90.00
_cell_angle_beta 107.02(3)
_cell_angle_gamma 90.00
_cell_formula_units_Z 4
_cell_length_a 14.385(3)
_cell_length_b 25.076(5)
_cell_length_c 17.318(4)
_cell_measurement_temperature 293(2)
_cell_volume 5973(2)
_computing_cell_refinement 'Denzo and Scalepack(Otwinowski & Minor1997)'
_computing_data_collection 'Collect(Nonius BV, 1997-2000)'
_computing_data_reduction 'Denzo and Scalepack(Otwinowski & Minor1997)'
_computing_molecular_graphics 'Bruker SHELXTL'
_computing_publication_material 'Bruker SHELXTL'
_computing_structure_refinement 'Bruker SHELXTL'
_computing_structure_solution 'Bruker SHELXTL'
_diffrn_ambient_temperature 293(2)
_diffrn_measured_fraction_theta_full 1.000
_diffrn_measured_fraction_theta_max 1.000
_diffrn_measurement_device_type KappaCCD
_diffrn_radiation_monochromator graphite
_diffrn_radiation_source 'fine-focus sealed tube'
_diffrn_radiation_type MoK\a
_diffrn_radiation_wavelength 0.71073
_diffrn_reflns_av_R_equivalents 0.0586
_diffrn_reflns_av_sigmaI/netI 0.0797
_diffrn_reflns_limit_h_max 16
_diffrn_reflns_limit_h_min -16
_diffrn_reflns_limit_k_max 29
_diffrn_reflns_limit_k_min -29
_diffrn_reflns_limit_l_max 20
_diffrn_reflns_limit_l_min -20
_diffrn_reflns_number 19833
_diffrn_reflns_theta_full 24.71
_diffrn_reflns_theta_max 24.71
_diffrn_reflns_theta_min 1.47
_exptl_absorpt_coefficient_mu 3.028
_exptl_absorpt_correction_type none
_exptl_crystal_colour orange
_exptl_crystal_density_diffrn 1.530
_exptl_crystal_density_method 'not measured'
_exptl_crystal_description prismatic
_exptl_crystal_F_000 2752
_exptl_crystal_size_max 0.25
_exptl_crystal_size_mid 0.23
_exptl_crystal_size_min 0.20
_refine_diff_density_max 2.560
_refine_diff_density_min -1.846
_refine_diff_density_rms 0.365
_refine_ls_extinction_method none
_refine_ls_goodness_of_fit_ref 1.026
_refine_ls_hydrogen_treatment constr
_refine_ls_matrix_type full
_refine_ls_number_parameters 643
_refine_ls_number_reflns 10161
_refine_ls_number_restraints 0
_refine_ls_restrained_S_all 1.026
_refine_ls_R_factor_all 0.1070
_refine_ls_R_factor_gt 0.0548
_refine_ls_shift/su_max 0.026
_refine_ls_shift/su_mean 0.002
_refine_ls_structure_factor_coef Fsqd
_refine_ls_weighting_details 'calc w=1/[\s^2^(Fo^2^)+(0.1270P)^2^+0.0000P] where P=(Fo^2^+2Fc^2^)/3'
_refine_ls_weighting_scheme calc
_refine_ls_wR_factor_gt 0.1491
_refine_ls_wR_factor_ref 0.2066
_reflns_number_gt 6406
_reflns_number_total 10161
_reflns_threshold_expression >2sigma(I)
_cod_data_source_file c5cc09718e2.cif
_cod_data_source_block JB032
_cod_depositor_comments 'Adding full bibliography for 7118615--7118616.cif.'
_cod_original_cell_volume 5974(2)
_cod_original_sg_symbol_H-M P2(1)/n
_cod_database_code 7118615

loop_
_symmetry_equiv_pos_as_xyz
'x, y, z'
'-x+1/2, y+1/2, -z+1/2'
'-x, -y, -z'
'x-1/2, -y-1/2, z-1/2'

loop_
_atom_site_label
_atom_site_type_symbol
_atom_site_fract_x
_atom_site_fract_y
_atom_site_fract_z
_atom_site_U_iso_or_equiv
_atom_site_adp_type
_atom_site_occupancy
_atom_site_symmetry_multiplicity
_atom_site_calc_flag
_atom_site_refinement_flags
Au1 Au 0.37430(3) 0.640040(17) 0.72158(3) 0.05169(18) Uani 1 1 d .
Ru1 Ru 0.03614(6) 0.55560(3) 0.86805(5) 0.0451(2) Uani 1 1 d .
P1 P 0.14889(19) 0.59664(11) 0.81244(16) 0.0443(6) Uani 1 1 d .
Cl1 Cl 0.14066(19) 0.47872(11) 0.88502(18) 0.0588(7) Uani 1 1 d .
C1 C 0.4126(8) 0.6622(5) 0.6210(8) 0.064(3) Uani 1 1 d .
N1 N 0.4060(8) 0.7076(5) 0.5823(7) 0.082(3) Uani 1 1 d .
O1 O 0.7320(18) 0.0665(7) 0.9342(11) 0.243(12) Uani 1 1 d .
P2 P 0.37345(19) 0.61755(12) 0.84938(18) 0.0490(7) Uani 1 1 d .
Cl2 Cl 0.1370(2) 0.58638(13) 0.99817(17) 0.0616(7) Uani 1 1 d .
C2 C 0.2740(7) 0.5837(5) 0.8727(6) 0.051(3) Uani 1 1 d .
H2A H 0.2784 0.5918 0.9284 0.061 Uiso 1 1 calc R
H2B H 0.2852 0.5456 0.8700 0.061 Uiso 1 1 calc R
N2 N 0.4689(7) 0.6301(4) 0.5885(7) 0.070(3) Uani 1 1 d .
O2 O 0.6734(16) 0.1127(9) 1.0205(14) 0.223(10) Uani 1 1 d .
Cl3 Cl 0.7207(3) 0.11630(15) 0.9610(2) 0.0835(10) Uani 1 1 d .
O3 O 0.6610(12) 0.1464(5) 0.8977(9) 0.140(5) Uani 1 1 d .
C3 C 0.4578(12) 0.7074(8) 0.5267(12) 0.117(7) Uani 1 1 d .
H3 H 0.4642 0.7354 0.4933 0.141 Uiso 1 1 calc R
C4 C 0.4967(11) 0.6588(7) 0.5306(10) 0.099(5) Uani 1 1 d .
H4 H 0.5356 0.6465 0.5000 0.119 Uiso 1 1 calc R
O4 O 0.8045(12) 0.1393(9) 0.9990(15) 0.233(11) Uani 1 1 d .
C11 C -0.0857(8) 0.6050(5) 0.8001(7) 0.058(3) Uani 1 1 d .
H11 H -0.0713 0.6387 0.7776 0.070 Uiso 1 1 calc R
C12 C -0.0871(8) 0.6044(5) 0.8817(8) 0.064(3) Uani 1 1 d .
C13 C -0.0948(8) 0.5538(6) 0.9149(8) 0.071(4) Uani 1 1 d .
H13 H -0.0841 0.5511 0.9733 0.086 Uiso 1 1 calc R
C14 C -0.0936(8) 0.5075(6) 0.8715(9) 0.071(4) Uani 1 1 d .
H14 H -0.0808 0.4741 0.9024 0.085 Uiso 1 1 calc R
C15 C -0.0855(8) 0.5058(5) 0.7915(7) 0.062(3) Uani 1 1 d .
C16 C -0.0856(8) 0.5570(4) 0.7550(7) 0.053(3) Uani 1 1 d .
H16 H -0.0709 0.5592 0.7032 0.064 Uiso 1 1 calc R
C17 C -0.0898(12) 0.6569(7) 0.9259(10) 0.103(5) Uani 1 1 d .
H17A H -0.1558 0.6653 0.9232 0.155 Uiso 1 1 calc R
H17B H -0.0634 0.6849 0.9008 0.155 Uiso 1 1 calc R
H17C H -0.0518 0.6535 0.9813 0.155 Uiso 1 1 calc R
C18 C -0.0831(10) 0.4549(5) 0.7472(9) 0.076(4) Uani 1 1 d .
H18 H -0.0382 0.4310 0.7851 0.091 Uiso 1 1 calc R
C19 C -0.0457(13) 0.4603(6) 0.6749(10) 0.104(5) Uani 1 1 d .
H19A H -0.0872 0.4839 0.6363 0.155 Uiso 1 1 calc R
H19B H -0.0450 0.4259 0.6507 0.155 Uiso 1 1 calc R
H19C H 0.0191 0.4745 0.6917 0.155 Uiso 1 1 calc R
C20 C -0.1851(12) 0.4301(7) 0.7301(13) 0.119(7) Uani 1 1 d .
H20A H -0.2023 0.4277 0.7796 0.179 Uiso 1 1 calc R
H20B H -0.1852 0.3951 0.7077 0.179 Uiso 1 1 calc R
H20C H -0.2316 0.4521 0.6925 0.179 Uiso 1 1 calc R
C21 C 0.1440(7) 0.6701(4) 0.8084(7) 0.049(3) Uani 1 1 d .
C22 C 0.1377(10) 0.6970(5) 0.8776(8) 0.068(3) Uani 1 1 d .
H22 H 0.1296 0.6774 0.9208 0.082 Uiso 1 1 calc R
C23 C 0.1432(12) 0.7505(5) 0.8830(10) 0.087(4) Uani 1 1 d .
H23 H 0.1425 0.7674 0.9306 0.104 Uiso 1 1 calc R
C24 C 0.1495(13) 0.7791(6) 0.8199(12) 0.101(5) Uani 1 1 d .
H24 H 0.1479 0.8162 0.8222 0.122 Uiso 1 1 calc R
C25 C 0.1584(12) 0.7543(6) 0.7509(11) 0.095(5) Uani 1 1 d .
H25 H 0.1662 0.7746 0.7084 0.114 Uiso 1 1 calc R
C26 C 0.1558(10) 0.6996(5) 0.7452(8) 0.073(4) Uani 1 1 d .
H26 H 0.1619 0.6828 0.6991 0.087 Uiso 1 1 calc R
C31 C 0.1445(8) 0.5720(4) 0.7101(6) 0.050(3) Uani 1 1 d .
C32 C 0.2035(9) 0.5320(6) 0.7001(8) 0.069(3) Uani 1 1 d .
H32 H 0.2524 0.5196 0.7445 0.083 Uiso 1 1 calc R
C33 C 0.1927(10) 0.5097(6) 0.6270(8) 0.076(4) Uani 1 1 d .
H33 H 0.2337 0.4821 0.6221 0.091 Uiso 1 1 calc R
C34 C 0.1232(12) 0.5270(7) 0.5606(9) 0.090(5) Uani 1 1 d .
H34 H 0.1165 0.5116 0.5105 0.108 Uiso 1 1 calc R
C35 C 0.0637(11) 0.5672(7) 0.5684(8) 0.088(5) Uani 1 1 d .
H35 H 0.0158 0.5795 0.5232 0.106 Uiso 1 1 calc R
C36 C 0.0736(8) 0.5901(6) 0.6434(7) 0.064(3) Uani 1 1 d .
H36 H 0.0323 0.6175 0.6484 0.077 Uiso 1 1 calc R
C41 C 0.3990(8) 0.6747(5) 0.9168(9) 0.070(4) Uani 1 1 d .
C42 C 0.4178(11) 0.6667(8) 0.9989(9) 0.097(5) Uani 1 1 d .
H42 H 0.4184 0.6320 1.0180 0.117 Uiso 1 1 calc R
C43 C 0.4355(18) 0.7076(11) 1.0526(17) 0.148(9) Uani 1 1 d .
H43 H 0.4462 0.7020 1.1076 0.178 Uiso 1 1 calc R
C44 C 0.4365(16) 0.7554(12) 1.0222(18) 0.145(11) Uani 1 1 d .
H44 H 0.4489 0.7836 1.0586 0.174 Uiso 1 1 calc R
C45 C 0.4204(14) 0.7686(8) 0.9382(19) 0.139(9) Uani 1 1 d .
H45 H 0.4242 0.8033 0.9205 0.167 Uiso 1 1 calc R
C46 C 0.3984(10) 0.7248(6) 0.8854(12) 0.099(5) Uani 1 1 d .
H46 H 0.3836 0.7298 0.8299 0.118 Uiso 1 1 calc R
C51 C 0.4797(7) 0.5735(5) 0.8879(7) 0.054(3) Uani 1 1 d .
C52 C 0.5696(8) 0.5940(6) 0.9188(9) 0.077(4) Uani 1 1 d .
H52 H 0.5768 0.6307 0.9248 0.092 Uiso 1 1 calc R
C53 C 0.6509(10) 0.5623(8) 0.9419(11) 0.101(5) Uani 1 1 d .
H53 H 0.7121 0.5778 0.9613 0.121 Uiso 1 1 calc R
C54 C 0.6422(10) 0.5091(7) 0.9364(8) 0.080(4) Uani 1 1 d .
H54 H 0.6971 0.4876 0.9524 0.096 Uiso 1 1 calc R
C55 C 0.5533(11) 0.4872(6) 0.9076(10) 0.096(5) Uani 1 1 d .
H55 H 0.5471 0.4504 0.9036 0.115 Uiso 1 1 calc R
C56 C 0.4712(10) 0.5189(5) 0.8840(9) 0.082(4) Uani 1 1 d .
H56 H 0.4101 0.5032 0.8654 0.098 Uiso 1 1 calc R
C61 C 0.3518(11) 0.7524(6) 0.5978(11) 0.081(4) Uani 1 1 d .
C62 C 0.2567(13) 0.7585(7) 0.5521(11) 0.095(5) Uani 1 1 d .
C63 C 0.2038(13) 0.8014(9) 0.5665(13) 0.112(6) Uani 1 1 d .
H63 H 0.1389 0.8050 0.5365 0.134 Uiso 1 1 calc R
C64 C 0.2433(13) 0.8368(8) 0.6216(16) 0.115(7) Uani 1 1 d .
C65 C 0.3415(14) 0.8315(7) 0.6685(17) 0.141(9) Uani 1 1 d .
H65 H 0.3691 0.8560 0.7090 0.170 Uiso 1 1 calc R
C66 C 0.3963(12) 0.7888(7) 0.6533(15) 0.117(7) Uani 1 1 d .
C67 C 0.5030(13) 0.7850(8) 0.6973(15) 0.152(9) Uani 1 1 d .
H67A H 0.5143 0.7553 0.7339 0.228 Uiso 1 1 calc R
H67B H 0.5241 0.8173 0.7271 0.228 Uiso 1 1 calc R
H67C H 0.5389 0.7800 0.6590 0.228 Uiso 1 1 calc R
C68 C 0.2124(15) 0.7201(11) 0.4929(14) 0.155(10) Uani 1 1 d .
H68A H 0.1487 0.7322 0.4629 0.233 Uiso 1 1 calc R
H68B H 0.2070 0.6869 0.5188 0.233 Uiso 1 1 calc R
H68C H 0.2513 0.7152 0.4569 0.233 Uiso 1 1 calc R
C69 C 0.1862(14) 0.8838(7) 0.6417(16) 0.144(9) Uani 1 1 d .
H69A H 0.1613 0.9055 0.5945 0.216 Uiso 1 1 calc R
H69B H 0.2284 0.9048 0.6839 0.216 Uiso 1 1 calc R
H69C H 0.1331 0.8705 0.6592 0.216 Uiso 1 1 calc R
C71 C 0.4904(9) 0.5750(6) 0.6120(8) 0.068(3) Uani 1 1 d .
C72 C 0.5710(9) 0.5645(5) 0.6797(8) 0.068(3) Uani 1 1 d .
C73 C 0.5851(11) 0.5116(6) 0.7059(10) 0.086(4) Uani 1 1 d .
H73 H 0.6365 0.5029 0.7508 0.103 Uiso 1 1 calc R
C74 C 0.5221(12) 0.4722(6) 0.6647(11) 0.084(4) Uani 1 1 d .
C75 C 0.4472(11) 0.4842(7) 0.5958(10) 0.090(4) Uani 1 1 d .
H75 H 0.4086 0.4569 0.5671 0.108 Uiso 1 1 calc R
C76 C 0.4288(10) 0.5361(6) 0.5690(9) 0.074(4) Uani 1 1 d .
C77 C 0.3425(11) 0.5484(8) 0.4961(9) 0.104(5) Uani 1 1 d .
H77A H 0.3171 0.5158 0.4691 0.156 Uiso 1 1 calc R
H77B H 0.3630 0.5712 0.4596 0.156 Uiso 1 1 calc R
H77C H 0.2929 0.5660 0.5136 0.156 Uiso 1 1 calc R
C78 C 0.6402(10) 0.6058(6) 0.7249(10) 0.087(4) Uani 1 1 d .
H78A H 0.6713 0.6226 0.6892 0.131 Uiso 1 1 calc R
H78B H 0.6885 0.5893 0.7688 0.131 Uiso 1 1 calc R
H78C H 0.6055 0.6321 0.7458 0.131 Uiso 1 1 calc R
C79 C 0.5381(15) 0.4145(6) 0.6930(13) 0.128(7) Uani 1 1 d .
H79A H 0.5001 0.4070 0.7289 0.191 Uiso 1 1 calc R
H79B H 0.6057 0.4090 0.7207 0.191 Uiso 1 1 calc R
H79C H 0.5187 0.3911 0.6472 0.191 Uiso 1 1 calc R
Cl6 Cl 0.7197(6) 0.8076(3) 0.6210(5) 0.185(3) Uiso 1 1 d .
Cl5 Cl 0.8072(15) 0.7596(8) 0.7762(14) 0.429(11) Uiso 1 1 d .
C5 C 0.771(3) 0.7520(14) 0.686(2) 0.243(16) Uiso 1 1 d .
H5A H 0.7221 0.7242 0.6761 0.292 Uiso 1 1 calc R
H5B H 0.8249 0.7384 0.6693 0.292 Uiso 1 1 calc R

loop_
_atom_site_aniso_label
_atom_site_aniso_U_11
_atom_site_aniso_U_22
_atom_site_aniso_U_33
_atom_site_aniso_U_23
_atom_site_aniso_U_13
_atom_site_aniso_U_12
Au1 0.0434(3) 0.0520(3) 0.0634(3) 0.0108(2) 0.0215(2) 0.00331(19)
Ru1 0.0373(4) 0.0549(5) 0.0440(5) 0.0091(4) 0.0131(4) 0.0022(4)
P1 0.0384(13) 0.0536(16) 0.0413(15) 0.0072(12) 0.0125(12) 0.0015(12)
Cl1 0.0473(14) 0.0576(16) 0.0703(19) 0.0122(14) 0.0154(14) 0.0067(12)
C1 0.052(7) 0.068(8) 0.076(8) 0.025(7) 0.026(6) 0.006(6)
N1 0.074(7) 0.081(8) 0.104(9) 0.045(7) 0.049(7) 0.018(6)
O1 0.36(3) 0.147(14) 0.150(15) -0.051(11) -0.046(16) 0.133(17)
P2 0.0374(14) 0.0558(16) 0.0540(17) -0.0042(14) 0.0137(13) -0.0011(12)
Cl2 0.0596(16) 0.079(2) 0.0463(16) 0.0071(14) 0.0153(13) -0.0047(14)
C2 0.038(5) 0.063(7) 0.047(6) 0.009(5) 0.006(5) -0.002(5)
N2 0.055(6) 0.087(8) 0.076(7) 0.020(6) 0.034(6) 0.013(5)
O2 0.22(2) 0.25(2) 0.24(2) 0.113(19) 0.127(19) 0.057(18)
Cl3 0.080(2) 0.075(2) 0.087(3) -0.008(2) 0.012(2) 0.0022(19)
O3 0.186(15) 0.098(9) 0.130(11) 0.007(8) 0.037(11) 0.011(9)
C3 0.104(12) 0.130(15) 0.148(16) 0.064(13) 0.086(13) 0.033(12)
C4 0.078(10) 0.129(14) 0.111(13) 0.050(11) 0.063(10) 0.037(10)
O4 0.093(11) 0.30(3) 0.27(3) -0.11(2) 0.005(13) -0.073(13)
C11 0.047(6) 0.064(8) 0.070(8) 0.014(6) 0.024(6) 0.009(5)
C12 0.046(6) 0.077(9) 0.073(9) 0.012(7) 0.024(6) 0.015(6)
C13 0.050(7) 0.117(12) 0.053(7) 0.012(8) 0.024(6) 0.002(7)
C14 0.041(6) 0.083(9) 0.088(10) 0.039(8) 0.019(7) -0.004(6)
C15 0.037(6) 0.080(9) 0.062(8) 0.013(7) 0.005(5) -0.006(5)
C16 0.044(6) 0.056(7) 0.058(7) 0.016(6) 0.013(5) -0.006(5)
C17 0.099(12) 0.120(13) 0.100(12) -0.016(10) 0.044(10) 0.021(10)
C18 0.066(8) 0.063(8) 0.083(10) -0.004(7) -0.002(7) -0.016(7)
C19 0.129(14) 0.086(11) 0.091(12) -0.028(9) 0.025(11) -0.013(10)
C20 0.087(11) 0.084(11) 0.173(19) -0.029(12) 0.017(12) -0.034(9)
C21 0.039(5) 0.048(6) 0.058(7) 0.007(5) 0.011(5) 0.005(5)
C22 0.083(9) 0.062(8) 0.066(8) -0.002(6) 0.030(7) -0.003(7)
C23 0.118(12) 0.049(8) 0.106(12) -0.005(8) 0.054(10) -0.001(8)
C24 0.134(15) 0.047(8) 0.129(15) 0.004(9) 0.048(12) 0.011(9)
C25 0.126(13) 0.052(8) 0.116(13) 0.034(9) 0.050(11) -0.006(8)
C26 0.076(9) 0.077(9) 0.067(8) 0.016(7) 0.023(7) -0.010(7)
C31 0.052(6) 0.054(6) 0.048(7) -0.004(5) 0.019(6) -0.001(5)
C32 0.050(7) 0.095(10) 0.064(8) -0.014(7) 0.019(6) 0.008(7)
C33 0.071(8) 0.100(10) 0.063(9) -0.007(8) 0.030(8) 0.015(8)
C34 0.091(11) 0.116(13) 0.072(10) -0.039(9) 0.038(9) 0.000(10)
C35 0.071(9) 0.139(14) 0.043(8) 0.012(8) -0.002(7) -0.023(9)
C36 0.047(6) 0.100(10) 0.041(7) 0.002(6) 0.007(5) -0.004(6)
C41 0.047(7) 0.075(9) 0.087(10) -0.034(7) 0.018(7) -0.009(6)
C42 0.087(10) 0.138(15) 0.072(10) -0.056(10) 0.030(8) -0.030(10)
C43 0.15(2) 0.132(19) 0.17(2) -0.06(2) 0.055(17) -0.025(17)
C44 0.100(14) 0.17(2) 0.16(2) -0.11(2) 0.029(16) -0.019(16)
C45 0.099(14) 0.083(13) 0.23(3) -0.040(17) 0.039(17) -0.014(10)
C46 0.071(9) 0.065(10) 0.149(16) -0.036(10) 0.015(10) -0.015(7)
C51 0.034(5) 0.074(8) 0.053(7) -0.001(6) 0.011(5) 0.001(5)
C52 0.040(7) 0.079(9) 0.103(11) -0.001(8) 0.007(7) 0.002(6)
C53 0.039(7) 0.136(16) 0.115(13) -0.007(12) 0.000(8) -0.003(9)
C54 0.057(8) 0.114(13) 0.061(8) 0.021(8) 0.005(7) 0.028(8)
C55 0.084(11) 0.081(10) 0.110(13) 0.007(9) 0.009(10) 0.036(9)
C56 0.064(8) 0.065(9) 0.109(12) -0.003(8) 0.015(8) 0.001(7)
C61 0.071(9) 0.067(9) 0.119(13) 0.039(9) 0.048(9) 0.013(8)
C62 0.087(12) 0.106(13) 0.099(13) 0.038(10) 0.039(10) 0.023(10)
C63 0.076(11) 0.111(15) 0.150(18) 0.024(13) 0.038(12) 0.012(11)
C64 0.072(11) 0.087(12) 0.20(2) 0.053(14) 0.062(13) 0.005(10)
C65 0.108(14) 0.057(10) 0.27(3) 0.037(14) 0.079(17) -0.007(10)
C66 0.079(11) 0.080(11) 0.20(2) 0.066(14) 0.060(13) 0.010(9)
C67 0.081(12) 0.112(15) 0.24(3) -0.007(16) 0.016(15) -0.018(11)
C68 0.101(15) 0.23(3) 0.133(18) 0.016(19) 0.027(14) 0.078(17)
C69 0.116(15) 0.092(12) 0.25(3) 0.043(15) 0.101(18) 0.022(11)
C71 0.058(7) 0.086(9) 0.072(8) 0.016(7) 0.039(7) 0.015(7)
C72 0.056(7) 0.073(9) 0.083(9) 0.015(7) 0.034(7) 0.012(6)
C73 0.079(9) 0.092(11) 0.099(11) 0.009(9) 0.045(9) 0.025(9)
C74 0.092(11) 0.075(10) 0.106(12) 0.009(9) 0.062(10) 0.008(9)
C75 0.077(10) 0.110(13) 0.087(11) -0.009(10) 0.031(9) -0.012(9)
C76 0.064(8) 0.077(9) 0.090(10) -0.002(8) 0.040(8) -0.004(7)
C77 0.091(11) 0.152(16) 0.069(10) 0.005(10) 0.024(9) -0.008(11)
C78 0.065(8) 0.089(10) 0.100(11) 0.011(9) 0.011(8) 0.005(8)
C79 0.151(17) 0.068(10) 0.19(2) 0.043(12) 0.089(16) 0.021(11)

loop_
_atom_type_symbol
_atom_type_description
_atom_type_scat_dispersion_real
_atom_type_scat_dispersion_imag
_atom_type_scat_source
C C 0.0033 0.0016 'International Tables Vol C Tables 4.2.6.8 and 6.1.1.4'
H H 0.0000 0.0000 'International Tables Vol C Tables 4.2.6.8 and 6.1.1.4'
N N 0.0061 0.0033 'International Tables Vol C Tables 4.2.6.8 and 6.1.1.4'
O O 0.0106 0.0060 'International Tables Vol C Tables 4.2.6.8 and 6.1.1.4'
P P 0.1023 0.0942 'International Tables Vol C Tables 4.2.6.8 and 6.1.1.4'
Cl Cl 0.1484 0.1585 'International Tables Vol C Tables 4.2.6.8 and 6.1.1.4'
Ru Ru -1.2594 0.8363 'International Tables Vol C Tables 4.2.6.8 and 6.1.1.4'
Au Au -2.0133 8.8022 'International Tables Vol C Tables 4.2.6.8 and 6.1.1.4'

loop_
_geom_angle_atom_site_label_1
_geom_angle_atom_site_label_2
_geom_angle_atom_site_label_3
_geom_angle
C1 Au1 P2 165.3(4)
C11 Ru1 C16 38.1(4)
C11 Ru1 C12 37.5(4)
C16 Ru1 C12 68.7(5)
C11 Ru1 C14 77.1(4)
C16 Ru1 C14 65.3(4)
C12 Ru1 C14 66.2(5)
C11 Ru1 C15 68.5(5)
C16 Ru1 C15 37.5(4)
C12 Ru1 C15 82.0(5)
C14 Ru1 C15 37.1(5)
C11 Ru1 C13 65.3(4)
C16 Ru1 C13 77.9(4)
C12 Ru1 C13 36.6(5)
C14 Ru1 C13 35.9(5)
C15 Ru1 C13 67.2(5)
C11 Ru1 P1 94.1(3)
C16 Ru1 P1 95.3(3)
C12 Ru1 P1 118.0(3)
C14 Ru1 P1 158.0(4)
C15 Ru1 P1 121.0(3)
C13 Ru1 P1 154.6(4)
C11 Ru1 Cl1 153.1(3)
C16 Ru1 Cl1 115.1(3)
C12 Ru1 Cl1 156.3(3)
C14 Ru1 Cl1 93.5(4)
C15 Ru1 Cl1 88.7(3)
C13 Ru1 Cl1 119.8(4)
P1 Ru1 Cl1 85.39(10)
C11 Ru1 Cl2 119.2(3)
C16 Ru1 Cl2 157.2(3)
C12 Ru1 Cl2 90.3(4)
C14 Ru1 Cl2 115.1(4)
C15 Ru1 Cl2 151.6(3)
C13 Ru1 Cl2 90.4(4)
P1 Ru1 Cl2 86.80(10)
Cl1 Ru1 Cl2 87.65(11)
C2 P1 C21 102.7(5)
C2 P1 C31 103.8(5)
C21 P1 C31 107.8(5)
C2 P1 Ru1 111.7(3)
C21 P1 Ru1 115.4(3)
C31 P1 Ru1 114.2(4)
N1 C1 N2 105.2(10)
N1 C1 Au1 132.3(10)
N2 C1 Au1 121.7(8)
C1 N1 C3 112.4(12)
C1 N1 C61 123.1(11)
C3 N1 C61 124.5(12)
C2 P2 C41 104.6(6)
C2 P2 C51 105.3(5)
C41 P2 C51 104.5(6)
C2 P2 Au1 124.1(4)
C41 P2 Au1 111.7(5)
C51 P2 Au1 105.0(4)
P2 C2 P1 120.0(6)
C1 N2 C4 108.8(11)
C1 N2 C71 123.2(10)
C4 N2 C71 128.1(11)
O4 Cl3 O1 112.7(14)
O4 Cl3 O2 103.3(16)
O1 Cl3 O2 109.0(16)
O4 Cl3 O3 114.5(13)
O1 Cl3 O3 109.6(9)
O2 Cl3 O3 107.2(11)
C4 C3 N1 105.7(13)
C3 C4 N2 107.8(13)
C12 C11 C16 122.4(11)
C12 C11 Ru1 72.6(7)
C16 C11 Ru1 71.9(6)
C13 C12 C11 116.2(12)
C13 C12 C17 123.7(13)
C11 C12 C17 119.9(12)
C13 C12 Ru1 73.1(7)
C11 C12 Ru1 69.9(6)
C17 C12 Ru1 131.7(10)
C14 C13 C12 121.2(11)
C14 C13 Ru1 71.3(7)
C12 C13 Ru1 70.3(6)
C13 C14 C15 124.7(12)
C13 C14 Ru1 72.8(7)
C15 C14 Ru1 71.6(6)
C14 C15 C16 114.4(12)
C14 C15 C18 123.1(12)
C16 C15 C18 122.4(11)
C14 C15 Ru1 71.4(7)
C16 C15 Ru1 70.2(7)
C18 C15 Ru1 130.4(8)
C15 C16 C11 120.8(11)
C15 C16 Ru1 72.4(6)
C11 C16 Ru1 70.0(6)
C15 C18 C19 114.7(11)
C15 C18 C20 106.1(12)
C19 C18 C20 115.4(14)
C26 C21 C22 118.5(11)
C26 C21 P1 123.8(10)
C22 C21 P1 117.4(8)
C23 C22 C21 121.5(12)
C24 C23 C22 119.8(14)
C23 C24 C25 120.6(13)
C26 C25 C24 120.2(13)
C21 C26 C25 119.2(14)
C32 C31 C36 118.2(11)
C32 C31 P1 121.2(9)
C36 C31 P1 120.2(9)
C33 C32 C31 121.3(13)
C32 C33 C34 121.2(13)
C35 C34 C33 119.0(13)
C34 C35 C36 120.4(13)
C31 C36 C35 119.9(13)
C46 C41 C42 121.3(14)
C46 C41 P2 119.5(12)
C42 C41 P2 119.2(12)
C43 C42 C41 122(2)
C44 C43 C42 116(3)
C43 C44 C45 127(2)
C46 C45 C44 115(2)
C41 C46 C45 119(2)
C52 C51 C56 117.4(11)
C52 C51 P2 120.8(10)
C56 C51 P2 121.7(9)
C51 C52 C53 122.1(14)
C54 C53 C52 120.0(14)
C53 C54 C55 119.4(13)
C54 C55 C56 120.9(15)
C51 C56 C55 120.0(13)
C66 C61 C62 121.5(16)
C66 C61 N1 119.6(15)
C62 C61 N1 118.8(17)
C61 C62 C63 119(2)
C61 C62 C68 120.3(17)
C63 C62 C68 120.3(18)
C64 C63 C62 121.0(19)
C63 C64 C65 120(2)
C63 C64 C69 122.7(19)
C65 C64 C69 117(2)
C66 C65 C64 119(2)
C61 C66 C65 118.5(18)
C61 C66 C67 121.4(18)
C65 C66 C67 120(2)
C76 C71 C72 124.0(13)
C76 C71 N2 118.2(12)
C72 C71 N2 117.8(13)
C73 C72 C71 116.8(14)
C73 C72 C78 118.6(13)
C71 C72 C78 124.6(12)
C74 C73 C72 120.0(15)
C75 C74 C73 120.8(15)
C75 C74 C79 119.4(17)
C73 C74 C79 119.8(17)
C76 C75 C74 121.3(15)
C71 C76 C75 117.0(14)
C71 C76 C77 123.0(14)
C75 C76 C77 120.0(14)
Cl5 C5 Cl6 120(3)

loop_
_geom_bond_atom_site_label_1
_geom_bond_atom_site_label_2
_geom_bond_distance
Au1 C1 2.052(12)
Au1 P2 2.287(3)
Ru1 C11 2.187(11)
Ru1 C16 2.213(11)
Ru1 C12 2.222(11)
Ru1 C14 2.239(11)
Ru1 C15 2.242(12)
Ru1 C13 2.258(11)
Ru1 P1 2.352(3)
Ru1 Cl1 2.409(3)
Ru1 Cl2 2.422(3)
P1 C2 1.826(10)
P1 C21 1.844(11)
P1 C31 1.859(10)
C1 N1 1.310(15)
C1 N2 1.373(16)
N1 C3 1.379(17)
N1 C61 1.438(18)
O1 Cl3 1.358(15)
P2 C2 1.808(10)
P2 C41 1.818(12)
P2 C51 1.846(11)
N2 C4 1.384(17)
N2 C71 1.449(16)
O2 Cl3 1.394(19)
Cl3 O4 1.324(15)
Cl3 O3 1.399(15)
C3 C4 1.33(2)
C11 C12 1.419(17)
C11 C16 1.436(16)
C12 C13 1.409(18)
C12 C17 1.53(2)
C13 C14 1.387(19)
C14 C15 1.425(18)
C15 C16 1.431(16)
C15 C18 1.495(18)
C18 C19 1.51(2)
C18 C20 1.540(19)
C21 C26 1.372(16)
C21 C22 1.400(16)
C22 C23 1.346(18)
C23 C24 1.33(2)
C24 C25 1.39(2)
C25 C26 1.374(19)
C31 C32 1.360(16)
C31 C36 1.375(16)
C32 C33 1.349(17)
C33 C34 1.36(2)
C34 C35 1.35(2)
C35 C36 1.388(19)
C41 C46 1.37(2)
C41 C42 1.38(2)
C42 C43 1.36(2)
C43 C44 1.31(3)
C44 C45 1.44(3)
C45 C46 1.40(3)
C51 C52 1.348(16)
C51 C56 1.375(17)
C52 C53 1.37(2)
C53 C54 1.34(2)
C54 C55 1.35(2)
C55 C56 1.382(18)
C61 C66 1.34(3)
C61 C62 1.37(2)
C62 C63 1.38(2)
C62 C68 1.41(3)
C63 C64 1.31(3)
C64 C65 1.41(3)
C64 C69 1.53(3)
C65 C66 1.40(3)
C66 C67 1.50(2)
C71 C76 1.380(19)
C71 C72 1.412(18)
C72 C73 1.397(19)
C72 C78 1.489(19)
C73 C74 1.39(2)
C74 C75 1.39(2)
C74 C79 1.52(2)
C75 C76 1.38(2)
C76 C77 1.52(2)
Cl6 C5 1.81(4)
Cl5 C5 1.50(4)
